data_2226435
loop_
_publ_author_name
'Li, Gong-Chun'
'Wang, Hong-Sheng'
'Niu, Yu-Jiao'
'Yang, Feng-Ling'

_publ_section_title
;
 6-(Trifluoromethyl)pyrimidine-2,4(1<i>H</i>,3<i>H</i>)-dione
 monohydrate
;
_journal_coeditor_code FJ2309
_journal_issue 7
_journal_name_full 'Acta Crystallographica Section E'
_journal_page_first o1699
_journal_paper_doi 10.1107/S1600536810022683
_journal_volume 66
_journal_year 2010
_chemical_formula_iupac 'C5 H3 F3 N2 O2 , H2 O'
_chemical_formula_moiety 'C5 H5 F3 N2 O3'
_chemical_formula_sum 'C5 H5 F3 N2 O3'
_chemical_formula_weight 198.11
_chemical_name_systematic
;
6-(Trifluoromethyl)pyrimidine-2,4(1<i>H</i>,3<i>H</i>)-dione monohydrate
;
_space_group_IT_number 14
_symmetry_cell_setting monoclinic
_symmetry_space_group_name_Hall '-P 2ybc'
_symmetry_space_group_name_H-M 'P 1 21/c 1'
_atom_sites_solution_hydrogens geom
_atom_sites_solution_primary direct
_atom_sites_solution_secondary difmap
_cell_angle_alpha 90.00
_cell_angle_beta 91.300(7)
_cell_angle_gamma 90.00
_cell_formula_units_Z 4
_cell_length_a 5.0250(8)
_cell_length_b 7.0460(10)
_cell_length_c 20.769(2)
_cell_measurement_reflns_used 2492
_cell_measurement_temperature 113(2)
_cell_measurement_theta_max 27.90
_cell_measurement_theta_min 2.00
_cell_volume 735.16(17)
_computing_cell_refinement 'CrystalClear-SM Expert (Rigaku/MSC, 2009)'
_computing_data_collection 'CrystalClear-SM Expert (Rigaku/MSC, 2009)'
_computing_data_reduction 'CrystalClear-SM Expert (Rigaku/MSC, 2009)'
_computing_molecular_graphics 'CrystalStructure (Rigaku/MSC, 2009)'
_computing_publication_material 'CrystalStructure (Rigaku/MSC, 2009)'
_computing_structure_refinement 'SHELXL97 (Sheldrick, 2008)'
_computing_structure_solution 'SHELXS97 (Sheldrick, 2008)'
_diffrn_ambient_temperature 113(2)
_diffrn_measured_fraction_theta_full 0.995
_diffrn_measured_fraction_theta_max 0.995
_diffrn_measurement_device_type 'Rigaku Saturn724 CCD'
_diffrn_measurement_method \w
_diffrn_radiation_monochromator multilayer
_diffrn_radiation_source 'rotating anode'
_diffrn_radiation_type MoK\a
_diffrn_radiation_wavelength 0.71075
_diffrn_reflns_av_R_equivalents 0.0290
_diffrn_reflns_av_sigmaI/netI 0.0298
_diffrn_reflns_limit_h_max 6
_diffrn_reflns_limit_h_min -6
_diffrn_reflns_limit_k_max 9
_diffrn_reflns_limit_k_min -6
_diffrn_reflns_limit_l_max 27
_diffrn_reflns_limit_l_min -27
_diffrn_reflns_number 6863
_diffrn_reflns_theta_full 27.85
_diffrn_reflns_theta_max 27.85
_diffrn_reflns_theta_min 1.96
_diffrn_standards_decay_% 0
_diffrn_standards_interval_count 0
_diffrn_standards_interval_time 0
_diffrn_standards_number 0
_exptl_absorpt_coefficient_mu 0.191
_exptl_absorpt_correction_T_max 0.9664
_exptl_absorpt_correction_T_min 0.9555
_exptl_absorpt_correction_type multi-scan
_exptl_absorpt_process_details '(CrystalClear-SM Expert; Rigaku/MSC, 2009)'
_exptl_crystal_colour colorless
_exptl_crystal_density_diffrn 1.790
_exptl_crystal_density_method 'not measured'
_exptl_crystal_description prism
_exptl_crystal_F_000 400
_exptl_crystal_size_max 0.24
_exptl_crystal_size_mid 0.20
_exptl_crystal_size_min 0.18
_refine_diff_density_max 0.334
_refine_diff_density_min -0.214
_refine_ls_extinction_method none
_refine_ls_goodness_of_fit_ref 1.073
_refine_ls_hydrogen_treatment mixed
_refine_ls_matrix_type full
_refine_ls_number_parameters 134
_refine_ls_number_reflns 1747
_refine_ls_number_restraints 0
_refine_ls_restrained_S_all 1.073
_refine_ls_R_factor_all 0.0427
_refine_ls_R_factor_gt 0.0355
_refine_ls_shift/su_max 0.000
_refine_ls_shift/su_mean 0.000
_refine_ls_structure_factor_coef Fsqd
_refine_ls_weighting_details 'calc w=1/[\s^2^(Fo^2^)+(0.0589P)^2^+0.0166P] where P=(Fo^2^+2Fc^2^)/3'
_refine_ls_weighting_scheme calc
_refine_ls_wR_factor_gt 0.0952
_refine_ls_wR_factor_ref 0.0999
_reflns_number_gt 1382
_reflns_number_total 1747
_reflns_threshold_expression I>2sigma(I)
_cod_data_source_file fj2309.cif
_cod_data_source_block I
_cod_original_sg_symbol_H-M 'P 21/c'
_cod_database_code 2226435
_cod_database_fobs_code 2226435

loop_
_symmetry_equiv_pos_as_xyz
'x, y, z'
'-x, y+1/2, -z+1/2'
'-x, -y, -z'
'x, -y-1/2, z-1/2'

loop_
_atom_site_type_symbol
_atom_site_label
_atom_site_fract_x
_atom_site_fract_y
_atom_site_fract_z
_atom_site_U_iso_or_equiv
_atom_site_adp_type
_atom_site_calc_flag
_atom_site_refinement_flags
_atom_site_occupancy
_atom_site_disorder_assembly
_atom_site_disorder_group
F F1 0.74748(17) 0.37877(12) 0.26992(4) 0.0431(3) Uani d . 1 . .
F F2 0.33139(17) 0.43344(12) 0.28202(4) 0.0433(3) Uani d . 1 . .
F F3 0.54045(16) 0.25207(11) 0.34843(4) 0.0359(2) Uani d . 1 . .
O O1 0.32964(16) 0.78481(12) 0.48978(4) 0.0247(2) Uani d . 1 . .
O O2 1.03039(17) 0.99065(12) 0.37275(4) 0.0261(2) Uani d . 1 . .
O O3 0.09114(19) 0.33980(15) 0.43644(5) 0.0299(3) Uani d . 1 . .
N N1 0.67605(19) 0.88773(14) 0.42979(5) 0.0199(2) Uani d . 1 . .
N N2 0.46193(19) 0.60395(14) 0.40583(5) 0.0187(2) Uani d . 1 . .
C C1 0.4798(2) 0.76007(17) 0.44449(5) 0.0191(3) Uani d . 1 . .
C C2 0.8566(2) 0.87123(17) 0.38039(6) 0.0193(3) Uani d . 1 . .
C C3 0.8191(2) 0.70430(17) 0.34028(6) 0.0196(3) Uani d . 1 . .
H H3 0.9296 0.6828 0.3045 0.023 Uiso calc R 1 . .
C C4 0.6262(2) 0.58089(16) 0.35448(5) 0.0183(3) Uani d . 1 . .
C C5 0.5641(2) 0.40964(18) 0.31352(6) 0.0237(3) Uani d . 1 . .
H H1 0.681(3) 0.999(2) 0.4561(9) 0.048(5) Uiso d . 1 . .
H H2 0.340(3) 0.518(2) 0.4169(8) 0.041(5) Uiso d . 1 . .
H H3A 0.081(3) 0.234(3) 0.4166(10) 0.049(5) Uiso d . 1 . .
H H3B -0.024(3) 0.336(3) 0.4642(8) 0.043(5) Uiso d . 1 . .

loop_
_atom_site_aniso_label
_atom_site_aniso_U_11
_atom_site_aniso_U_22
_atom_site_aniso_U_33
_atom_site_aniso_U_12
_atom_site_aniso_U_13
_atom_site_aniso_U_23
F1 0.0459(5) 0.0380(5) 0.0467(5) -0.0137(4) 0.0277(4) -0.0219(4)
F2 0.0400(5) 0.0422(6) 0.0467(5) 0.0051(4) -0.0173(4) -0.0201(4)
F3 0.0481(5) 0.0177(4) 0.0423(5) -0.0059(4) 0.0095(4) -0.0025(3)
O1 0.0267(5) 0.0250(5) 0.0229(4) -0.0091(4) 0.0097(4) -0.0050(3)
O2 0.0237(5) 0.0225(5) 0.0325(5) -0.0076(4) 0.0092(4) -0.0012(4)
O3 0.0307(5) 0.0248(6) 0.0347(6) -0.0110(4) 0.0140(4) -0.0049(4)
N1 0.0204(5) 0.0192(6) 0.0204(5) -0.0058(4) 0.0042(4) -0.0025(4)
N2 0.0191(5) 0.0165(5) 0.0208(5) -0.0046(4) 0.0043(4) -0.0009(4)
C1 0.0190(6) 0.0193(6) 0.0190(5) -0.0028(4) 0.0014(4) 0.0000(5)
C2 0.0176(5) 0.0187(6) 0.0215(6) -0.0006(5) 0.0023(4) 0.0028(4)
C3 0.0192(6) 0.0195(7) 0.0201(6) 0.0010(5) 0.0039(4) 0.0010(4)
C4 0.0185(5) 0.0174(6) 0.0191(6) 0.0019(4) 0.0013(4) 0.0007(5)
C5 0.0227(6) 0.0216(7) 0.0270(6) -0.0019(5) 0.0064(5) -0.0038(5)

loop_
_atom_type_symbol
_atom_type_description
_atom_type_scat_dispersion_real
_atom_type_scat_dispersion_imag
_atom_type_scat_source
C C 0.0033 0.0016 'International Tables Vol C Tables 4.2.6.8 and 6.1.1.4'
H H 0.0000 0.0000 'International Tables Vol C Tables 4.2.6.8 and 6.1.1.4'
N N 0.0061 0.0033 'International Tables Vol C Tables 4.2.6.8 and 6.1.1.4'
O O 0.0106 0.0060 'International Tables Vol C Tables 4.2.6.8 and 6.1.1.4'
F F 0.0171 0.0103 'International Tables Vol C Tables 4.2.6.8 and 6.1.1.4'

loop_
_geom_angle_atom_site_label_1
_geom_angle_atom_site_label_2
_geom_angle_atom_site_label_3
_geom_angle_site_symmetry_1
_geom_angle_site_symmetry_3
_geom_angle
_geom_angle_publ_flag
H3A O3 H3B . . 105.8(17) ?
C1 N1 C2 . . 126.37(10) ?
C1 N1 H1 . . 114.8(11) ?
C2 N1 H1 . . 118.8(11) ?
C1 N2 C4 . . 121.34(10) ?
C1 N2 H2 . . 115.5(11) ?
C4 N2 H2 . . 123.2(11) ?
O1 C1 N2 . . 122.04(10) ?
O1 C1 N1 . . 122.15(11) ?
N2 C1 N1 . . 115.80(10) ?
O2 C2 N1 . . 121.15(11) ?
O2 C2 C3 . . 124.46(11) ?
N1 C2 C3 . . 114.39(10) ?
C4 C3 C2 . . 119.01(11) ?
C4 C3 H3 . . 120.5 ?
C2 C3 H3 . . 120.5 ?
C3 C4 N2 . . 123.00(11) ?
C3 C4 C5 . . 122.52(11) ?
N2 C4 C5 . . 114.42(10) ?
F1 C5 F3 . . 107.89(10) ?
F1 C5 F2 . . 107.48(10) ?
F3 C5 F2 . . 106.44(10) ?
F1 C5 C4 . . 112.30(10) ?
F3 C5 C4 . . 112.34(10) ?
F2 C5 C4 . . 110.10(10) ?

loop_
_geom_bond_atom_site_label_1
_geom_bond_atom_site_label_2
_geom_bond_site_symmetry_2
_geom_bond_distance
_geom_bond_publ_flag
F1 C5 . 1.3245(14) ?
F2 C5 . 1.3374(15) ?
F3 C5 . 1.3328(15) ?
O1 C1 . 1.2317(14) ?
O2 C2 . 1.2255(14) ?
O3 H3A . 0.86(2) ?
O3 H3B . 0.825(17) ?
N1 C1 . 1.3742(15) ?
N1 C2 . 1.3898(15) ?
N1 H1 . 0.954(17) ?
N2 C1 . 1.3636(15) ?
N2 C4 . 1.3729(14) ?
N2 H2 . 0.896(17) ?
C2 C3 . 1.4512(17) ?
C3 C4 . 1.3400(17) ?
C3 H3 . 0.9500 ?
C4 C5 . 1.5050(17) ?

loop_
_geom_hbond_atom_site_label_D
_geom_hbond_atom_site_label_H
_geom_hbond_atom_site_label_A
_geom_hbond_site_symmetry_A
_geom_hbond_distance_DH
_geom_hbond_distance_HA
_geom_hbond_distance_DA
_geom_hbond_angle_DHA
O3 H3B O1 3_566 0.825(17) 2.017(18) 2.7815(13) 153.9(17)
O3 H3A O2 1_445 0.86(2) 1.95(2) 2.8066(13) 176.0(17)
N2 H2 O3 . 0.896(17) 1.824(17) 2.7191(14) 177.9(16)
N1 H1 O1 3_676 0.954(17) 1.896(18) 2.8490(14) 176.4(16)

loop_
_geom_torsion_atom_site_label_1
_geom_torsion_atom_site_label_2
_geom_torsion_atom_site_label_3
_geom_torsion_atom_site_label_4
_geom_torsion_site_symmetry_1
_geom_torsion_site_symmetry_2
_geom_torsion_site_symmetry_3
_geom_torsion_site_symmetry_4
_geom_torsion
_geom_torsion_publ_flag
C4 N2 C1 O1 . . . . 178.24(10) ?
C4 N2 C1 N1 . . . . -1.87(16) ?
C2 N1 C1 O1 . . . . 179.13(11) ?
C2 N1 C1 N2 . . . . -0.76(17) ?
C1 N1 C2 O2 . . . . -177.49(11) ?
C1 N1 C2 C3 . . . . 2.59(16) ?
O2 C2 C3 C4 . . . . 178.20(11) ?
N1 C2 C3 C4 . . . . -1.88(16) ?
C2 C3 C4 N2 . . . . -0.49(18) ?
C2 C3 C4 C5 . . . . 176.73(10) ?
C1 N2 C4 C3 . . . . 2.53(18) ?
C1 N2 C4 C5 . . . . -174.89(10) ?
C3 C4 C5 F1 . . . . 10.94(17) ?
N2 C4 C5 F1 . . . . -171.62(10) ?
C3 C4 C5 F3 . . . . 132.78(12) ?
N2 C4 C5 F3 . . . . -49.78(14) ?
C3 C4 C5 F2 . . . . -108.79(13) ?
N2 C4 C5 F2 . . . . 68.65(13) ?

loop_
_cod_related_entry_id
_cod_related_entry_database
_cod_related_entry_code
1 ChemSpider 30656113
